data_7215445
loop_
_publ_author_name
'Kabe, Ryota'
'Lynch, Vincent M.'
'Anzenbacher Jr., Pavel'

_publ_section_title
;
 Enhanced phosphorescence in dibenzophosphole chalcogenide mixed crystal
;
_journal_issue 17
_journal_name_full CrystEngComm
_journal_page_first 5423
_journal_paper_doi 10.1039/c1ce05388d
_journal_volume 13
_journal_year 2011
_chemical_formula_moiety 'C18 H13 P S, C18 H13 P S2'
_chemical_formula_sum 'C36 H26 P2 S Se'
_chemical_formula_weight 631.53
_chemical_name_systematic
;
?
;
_space_group_IT_number 14
_symmetry_cell_setting monoclinic
_symmetry_space_group_name_Hall '-P 2ybc'
_symmetry_space_group_name_H-M 'P 1 21/c 1'
_atom_sites_solution_hydrogens geom
_atom_sites_solution_primary direct
_atom_sites_solution_secondary difmap
_audit_creation_method SHELXL-97
_cell_angle_alpha 90.00
_cell_angle_beta 92.101(4)
_cell_angle_gamma 90.00
_cell_formula_units_Z 2
_cell_length_a 10.320(2)
_cell_length_b 9.3942(15)
_cell_length_c 15.135(2)
_cell_measurement_reflns_used 14714
_cell_measurement_temperature 100(2)
_cell_measurement_theta_max 27.5
_cell_measurement_theta_min 3.0
_cell_volume 1466.3(4)
_computing_cell_refinement 'CrystalClear (Rigaku Inc., 2008)'
_computing_data_collection 'CrystalClear (Rigaku Inc., 2008)'
_computing_data_reduction 'CrystalClear (Rigaku Inc., 2008)'
_computing_molecular_graphics 'XP SHELXTL/PC, Siemens Analytical'
_computing_structure_refinement 'XL SHELXTL/PC, Siemens Analytical'
_computing_structure_solution
;
SIR97 - Altomare A., Burla M.C., Camalli M., Cascarano G.L., Giacovazzo C.,
Guagliardi A., Moliterni A.G.G., Polidori G.,Spagna R.
;
_diffrn_ambient_temperature 100(2)
_diffrn_measured_fraction_theta_full 0.996
_diffrn_measured_fraction_theta_max 0.996
_diffrn_measurement_device_type 'Rigaku AFC-12 with Saturn 724+ CCD'
_diffrn_measurement_method \w-scans
_diffrn_radiation_monochromator graphite
_diffrn_radiation_source 'fine-focus sealed tube'
_diffrn_radiation_type MoK\a
_diffrn_radiation_wavelength 0.71074
_diffrn_reflns_av_R_equivalents 0.0284
_diffrn_reflns_av_sigmaI/netI 0.0236
_diffrn_reflns_limit_h_max 13
_diffrn_reflns_limit_h_min -13
_diffrn_reflns_limit_k_max 11
_diffrn_reflns_limit_k_min -12
_diffrn_reflns_limit_l_max 18
_diffrn_reflns_limit_l_min -19
_diffrn_reflns_number 14181
_diffrn_reflns_theta_full 27.47
_diffrn_reflns_theta_max 27.47
_diffrn_reflns_theta_min 3.20
_exptl_absorpt_coefficient_mu 1.486
_exptl_absorpt_correction_T_max 1.00
_exptl_absorpt_correction_T_min 0.803
_exptl_absorpt_correction_type multi-scan
_exptl_absorpt_process_details
;
Abscor. T. Higashi (2001). The Rigaku Corporation, Tokyo, Japan.
;
_exptl_crystal_colour 'pale yellow'
_exptl_crystal_density_diffrn 1.430
_exptl_crystal_density_method 'not measured'
_exptl_crystal_description prisms
_exptl_crystal_F_000 644
_exptl_crystal_size_max 0.50
_exptl_crystal_size_mid 0.30
_exptl_crystal_size_min 0.20
_refine_diff_density_max 0.348
_refine_diff_density_min -0.252
_refine_diff_density_rms 0.048
_refine_ls_extinction_method none
_refine_ls_goodness_of_fit_ref 1.059
_refine_ls_hydrogen_treatment refall
_refine_ls_matrix_type full
_refine_ls_number_parameters 236
_refine_ls_number_reflns 3344
_refine_ls_number_restraints 0
_refine_ls_restrained_S_all 1.059
_refine_ls_R_factor_all 0.0240
_refine_ls_R_factor_gt 0.0232
_refine_ls_shift/su_max 0.003
_refine_ls_shift/su_mean 0.000
_refine_ls_structure_factor_coef Fsqd
_refine_ls_weighting_details 'calc w=1/[\s^2^(Fo^2^)+(0.0231P)^2^+0.8668P] where P=(Fo^2^+2Fc^2^)/3'
_refine_ls_weighting_scheme calc
_refine_ls_wR_factor_gt 0.0587
_refine_ls_wR_factor_ref 0.0592
_reflns_number_gt 3247
_reflns_number_total 3344
_reflns_threshold_expression >2sigma(I)
_cod_data_source_file c1ce05388d.txt
_cod_data_source_block mixedcrystal
_cod_depositor_comments
;
The following automatic conversions were performed:

'_symmetry_cell_setting' value 'Monoclinic' changed to 'monoclinic'
according to
/usr/data/users/saulius/automatic-downloads/retrospective/RSC/lib/dictionaries/cif_core.dic
dictionary named 'cif_core.dic' version 2.4.2 from 2011-04-26.

Automatic conversion script
Id: cif_fix_values 2281 2013-09-26 08:29:07Z andrius 
;
_cod_original_sg_symbol_H-M P21/c
_cod_database_code 7215445

loop_
_symmetry_equiv_pos_as_xyz
'x, y, z'
'-x, y+1/2, -z+1/2'
'-x, -y, -z'
'x, -y-1/2, z-1/2'

loop_
_atom_site_label
_atom_site_type_symbol
_atom_site_fract_x
_atom_site_fract_y
_atom_site_fract_z
_atom_site_U_iso_or_equiv
_atom_site_adp_type
_atom_site_occupancy
_atom_site_symmetry_multiplicity
_atom_site_calc_flag
_atom_site_refinement_flags
C1 C 0.44382(12) 0.27104(14) 0.38009(8) 0.0157(2) Uani 1 1 d .
C2 C 0.52466(13) 0.16716(15) 0.34714(9) 0.0197(3) Uani 1 1 d .
C3 C 0.63629(13) 0.21030(18) 0.30538(9) 0.0252(3) Uani 1 1 d .
C4 C 0.66618(14) 0.35410(18) 0.29833(10) 0.0272(3) Uani 1 1 d .
C5 C 0.58597(13) 0.45803(16) 0.33201(9) 0.0236(3) Uani 1 1 d .
C6 C 0.47289(12) 0.41684(14) 0.37295(8) 0.0172(2) Uani 1 1 d .
C7 C 0.37552(12) 0.51044(14) 0.41270(8) 0.0172(2) Uani 1 1 d .
C8 C 0.37709(15) 0.65888(15) 0.41752(9) 0.0234(3) Uani 1 1 d .
C9 C 0.27743(16) 0.72917(15) 0.45909(10) 0.0271(3) Uani 1 1 d .
C10 C 0.17678(15) 0.65418(15) 0.49592(10) 0.0261(3) Uani 1 1 d .
C11 C 0.17436(13) 0.50573(15) 0.49203(9) 0.0204(3) Uani 1 1 d .
C12 C 0.27333(12) 0.43578(13) 0.45005(8) 0.0159(2) Uani 1 1 d .
C13 C 0.17366(12) 0.18176(13) 0.35855(8) 0.0151(2) Uani 1 1 d .
C14 C 0.17598(13) 0.22444(14) 0.27036(9) 0.0189(3) Uani 1 1 d .
C15 C 0.07928(14) 0.17835(16) 0.21043(9) 0.0231(3) Uani 1 1 d .
C16 C -0.01960(14) 0.09068(17) 0.23839(10) 0.0253(3) Uani 1 1 d .
C17 C -0.02186(14) 0.04820(16) 0.32599(10) 0.0262(3) Uani 1 1 d .
C18 C 0.07472(13) 0.09324(15) 0.38621(9) 0.0213(3) Uani 1 1 d .
Se1 Se 0.3061(4) 0.1234(3) 0.5525(2) 0.0171(2) Uani 0.50 1 d P
P1 P 0.29606(3) 0.24607(3) 0.43808(2) 0.01332(8) Uani 1 1 d .
S1 S 0.3054(9) 0.1402(8) 0.5517(6) 0.0171(2) Uani 0.50 1 d P
H2 H 0.5059(16) 0.0721(18) 0.3548(11) 0.020(4) Uiso 1 1 d .
H3 H 0.6939(18) 0.1368(19) 0.2832(12) 0.032(5) Uiso 1 1 d .
H4 H 0.7455(19) 0.3809(18) 0.2705(12) 0.032(5) Uiso 1 1 d .
H5 H 0.6089(18) 0.557(2) 0.3291(12) 0.032(5) Uiso 1 1 d .
H9 H 0.4476(18) 0.711(2) 0.3933(12) 0.029(4) Uiso 1 1 d .
H10 H 0.2816(18) 0.831(2) 0.4651(12) 0.031(5) Uiso 1 1 d .
H11 H 0.1099(19) 0.703(2) 0.5283(13) 0.038(5) Uiso 1 1 d .
H12 H 0.1050(17) 0.4517(19) 0.5196(11) 0.026(4) Uiso 1 1 d .
H14 H 0.2424(17) 0.2838(18) 0.2505(11) 0.025(4) Uiso 1 1 d .
H15 H 0.0810(17) 0.2093(18) 0.1496(12) 0.024(4) Uiso 1 1 d .
H16 H -0.0838(18) 0.058(2) 0.1967(12) 0.032(5) Uiso 1 1 d .
H17 H -0.0882(18) -0.009(2) 0.3460(12) 0.032(5) Uiso 1 1 d .
H18 H 0.0754(16) 0.0627(18) 0.4473(11) 0.025(4) Uiso 1 1 d .

loop_
_atom_site_aniso_label
_atom_site_aniso_U_11
_atom_site_aniso_U_22
_atom_site_aniso_U_33
_atom_site_aniso_U_23
_atom_site_aniso_U_13
_atom_site_aniso_U_12
C1 0.0134(5) 0.0203(6) 0.0133(6) -0.0001(5) -0.0019(4) -0.0013(5)
C2 0.0166(6) 0.0246(7) 0.0177(6) -0.0017(5) -0.0030(5) 0.0024(5)
C3 0.0167(6) 0.0403(8) 0.0185(7) -0.0035(6) -0.0003(5) 0.0051(6)
C4 0.0159(6) 0.0467(9) 0.0191(7) 0.0050(6) 0.0005(5) -0.0044(6)
C5 0.0194(6) 0.0307(7) 0.0203(7) 0.0067(5) -0.0029(5) -0.0066(5)
C6 0.0162(6) 0.0211(6) 0.0138(6) 0.0022(5) -0.0042(5) -0.0024(5)
C7 0.0193(6) 0.0169(6) 0.0149(6) 0.0014(5) -0.0061(5) -0.0015(5)
C8 0.0292(7) 0.0175(6) 0.0227(7) 0.0032(5) -0.0093(6) -0.0056(5)
C9 0.0392(8) 0.0147(6) 0.0265(7) -0.0027(5) -0.0135(6) 0.0025(6)
C10 0.0331(8) 0.0209(6) 0.0236(7) -0.0059(5) -0.0060(6) 0.0098(6)
C11 0.0223(6) 0.0203(6) 0.0184(6) -0.0016(5) -0.0027(5) 0.0044(5)
C12 0.0184(6) 0.0139(5) 0.0152(6) -0.0009(4) -0.0041(5) 0.0005(5)
C13 0.0135(5) 0.0134(5) 0.0184(6) -0.0024(4) 0.0001(4) 0.0008(4)
C14 0.0178(6) 0.0195(6) 0.0195(6) -0.0003(5) 0.0002(5) -0.0032(5)
C15 0.0231(7) 0.0271(7) 0.0191(7) -0.0021(5) -0.0019(5) -0.0031(5)
C16 0.0197(6) 0.0300(7) 0.0260(7) -0.0066(6) -0.0034(5) -0.0061(6)
C17 0.0188(6) 0.0292(7) 0.0307(8) -0.0013(6) 0.0016(6) -0.0099(6)
C18 0.0194(6) 0.0231(6) 0.0214(7) 0.0009(5) 0.0021(5) -0.0040(5)
Se1 0.02090(11) 0.0135(7) 0.01687(12) 0.0040(4) 0.00041(8) -0.0007(4)
P1 0.01302(14) 0.01228(14) 0.01463(16) 0.00038(11) -0.00002(11) -0.00009(10)
S1 0.02090(11) 0.0135(7) 0.01687(12) 0.0040(4) 0.00041(8) -0.0007(4)

loop_
_atom_type_symbol
_atom_type_description
_atom_type_scat_dispersion_real
_atom_type_scat_dispersion_imag
_atom_type_scat_source
C C 0.0033 0.0016 'International Tables Vol C Tables 4.2.6.8 and 6.1.1.4'
H H 0.0000 0.0000 'International Tables Vol C Tables 4.2.6.8 and 6.1.1.4'
Se Se -0.0929 2.2259 'International Tables Vol C Tables 4.2.6.8 and 6.1.1.4'
P P 0.1023 0.0942 'International Tables Vol C Tables 4.2.6.8 and 6.1.1.4'
S S 0.1246 0.1234 'International Tables Vol C Tables 4.2.6.8 and 6.1.1.4'

loop_
_geom_angle_atom_site_label_1
_geom_angle_atom_site_label_2
_geom_angle_atom_site_label_3
_geom_angle
C2 C1 C6 121.60(12)
C2 C1 P1 127.85(10)
C6 C1 P1 110.53(9)
C1 C2 C3 118.41(13)
C1 C2 H2 120.3(10)
C3 C2 H2 121.3(10)
C4 C3 C2 120.42(14)
C4 C3 H3 121.3(11)
C2 C3 H3 118.2(11)
C5 C4 C3 121.19(13)
C5 C4 H4 120.1(11)
C3 C4 H4 118.7(11)
C4 C5 C6 119.16(13)
C4 C5 H5 120.9(11)
C6 C5 H5 119.9(11)
C5 C6 C1 119.21(12)
C5 C6 C7 127.38(13)
C1 C6 C7 113.41(11)
C8 C7 C12 119.06(13)
C8 C7 C6 127.44(13)
C12 C7 C6 113.49(11)
C9 C8 C7 119.34(14)
C9 C8 H9 120.7(11)
C7 C8 H9 120.0(11)
C10 C9 C8 121.11(13)
C10 C9 H10 119.9(11)
C8 C9 H10 118.9(11)
C9 C10 C11 120.16(14)
C9 C10 H11 121.0(12)
C11 C10 H11 118.7(12)
C12 C11 C10 118.69(13)
C12 C11 H12 120.6(10)
C10 C11 H12 120.7(10)
C11 C12 C7 121.64(12)
C11 C12 P1 127.81(10)
C7 C12 P1 110.51(9)
C18 C13 C14 119.84(12)
C18 C13 P1 119.94(10)
C14 C13 P1 120.18(9)
C15 C14 C13 119.79(12)
C15 C14 H14 119.2(11)
C13 C14 H14 121.0(11)
C16 C15 C14 120.18(13)
C16 C15 H15 120.5(10)
C14 C15 H15 119.3(10)
C17 C16 C15 120.03(13)
C17 C16 H16 120.5(11)
C15 C16 H16 119.5(11)
C16 C17 C18 120.16(13)
C16 C17 H17 121.1(11)
C18 C17 H17 118.7(11)
C17 C18 C13 120.00(13)
C17 C18 H18 121.0(10)
C13 C18 H18 119.0(10)
C1 P1 C12 92.04(6)
C1 P1 C13 107.51(6)
C12 P1 C13 107.75(6)
C1 P1 S1 118.2(3)
C12 P1 S1 114.2(2)
C13 P1 S1 114.7(3)
C1 P1 Se1 117.41(11)
C12 P1 Se1 117.76(10)
C13 P1 Se1 112.32(10)

loop_
_geom_bond_atom_site_label_1
_geom_bond_atom_site_label_2
_geom_bond_distance
C1 C2 1.3884(18)
C1 C6 1.4071(18)
C1 P1 1.8025(13)
C2 C3 1.394(2)
C2 H2 0.922(17)
C3 C4 1.391(2)
C3 H3 0.979(18)
C4 C5 1.389(2)
C4 H4 0.968(19)
C5 C6 1.3959(18)
C5 H5 0.963(19)
C6 C7 1.4795(18)
C7 C8 1.3965(18)
C7 C12 1.4027(18)
C8 C9 1.392(2)
C8 H9 0.962(19)
C9 C10 1.389(2)
C9 H10 0.958(19)
C10 C11 1.3960(19)
C10 H11 0.98(2)
C11 C12 1.3879(18)
C11 H12 0.982(17)
C12 P1 1.8075(13)
C13 C18 1.3930(18)
C13 C14 1.3947(18)
C13 P1 1.8160(13)
C14 C15 1.3927(19)
C14 H14 0.942(18)
C15 C16 1.389(2)
C15 H15 0.967(18)
C16 C17 1.386(2)
C16 H16 0.949(19)
C17 C18 1.391(2)
C17 H17 0.930(19)
C18 H18 0.968(17)
Se1 P1 2.079(3)
P1 S1 1.986(9)

loop_
_geom_torsion_atom_site_label_1
_geom_torsion_atom_site_label_2
_geom_torsion_atom_site_label_3
_geom_torsion_atom_site_label_4
_geom_torsion
C6 C1 C2 C3 -0.63(19)
P1 C1 C2 C3 -178.92(10)
C1 C2 C3 C4 0.9(2)
C2 C3 C4 C5 -0.3(2)
C3 C4 C5 C6 -0.5(2)
C4 C5 C6 C1 0.82(19)
C4 C5 C6 C7 180.00(12)
C2 C1 C6 C5 -0.24(19)
P1 C1 C6 C5 178.32(10)
C2 C1 C6 C7 -179.52(11)
P1 C1 C6 C7 -0.97(13)
C5 C6 C7 C8 -0.2(2)
C1 C6 C7 C8 179.07(12)
C5 C6 C7 C12 -179.03(12)
C1 C6 C7 C12 0.19(15)
C12 C7 C8 C9 -0.06(19)
C6 C7 C8 C9 -178.88(12)
C7 C8 C9 C10 0.1(2)
C8 C9 C10 C11 0.2(2)
C9 C10 C11 C12 -0.7(2)
C10 C11 C12 C7 0.72(19)
C10 C11 C12 P1 178.27(10)
C8 C7 C12 C11 -0.36(19)
C6 C7 C12 C11 178.61(11)
C8 C7 C12 P1 -178.30(10)
C6 C7 C12 P1 0.68(13)
C18 C13 C14 C15 0.0(2)
P1 C13 C14 C15 -177.89(10)
C13 C14 C15 C16 0.3(2)
C14 C15 C16 C17 -0.4(2)
C15 C16 C17 C18 0.1(2)
C16 C17 C18 C13 0.3(2)
C14 C13 C18 C17 -0.3(2)
P1 C13 C18 C17 177.60(11)
C2 C1 P1 C12 179.58(12)
C6 C1 P1 C12 1.14(10)
C2 C1 P1 C13 -71.08(13)
C6 C1 P1 C13 110.47(9)
C2 C1 P1 S1 60.7(3)
C6 C1 P1 S1 -117.8(3)
C2 C1 P1 Se1 56.66(16)
C6 C1 P1 Se1 -121.78(13)
C11 C12 P1 C1 -178.81(12)
C7 C12 P1 C1 -1.03(9)
C11 C12 P1 C13 72.07(13)
C7 C12 P1 C13 -110.15(9)
C11 C12 P1 S1 -56.6(3)
C7 C12 P1 S1 121.2(3)
C11 C12 P1 Se1 -56.17(17)
C7 C12 P1 Se1 121.60(14)
C18 C13 P1 C1 150.09(10)
C14 C13 P1 C1 -31.99(12)
C18 C13 P1 C12 -111.85(11)
C14 C13 P1 C12 66.07(12)
C18 C13 P1 S1 16.5(3)
C14 C13 P1 S1 -165.6(3)
C18 C13 P1 Se1 19.45(15)
C14 C13 P1 Se1 -162.63(14)
